data_7032670
loop_
_publ_author_name
'Ahmed, Naushad'
'Das, Chinmoy'
'Vaidya, Shefali'
'Srivastava, Anant Kumar'
'Langley, Stuart K.'
'Murray, Keith S.'
'Shanmugam, Maheswaran'

_publ_section_title
;
 Probing the magnetic and magnetothermal properties of M(ii)-Ln(iii)
 complexes (where M(ii) = Ni or Zn; Ln(iii) = La or Pr or Gd).
;
_journal_issue 46
_journal_name_full 'Dalton transactions (Cambridge, England : 2003)'
_journal_page_first 17375
_journal_page_last 17384
_journal_paper_doi 10.1039/c4dt02360a
_journal_volume 43
_journal_year 2014
_chemical_formula_sum 'C31.25 H33.5 N5 Ni O16.5 Pr'
_chemical_formula_weight 942.75
_chemical_name_systematic
; 
 ? 
;
_space_group_IT_number 14
_symmetry_cell_setting monoclinic
_symmetry_space_group_name_Hall '-P 2yn'
_symmetry_space_group_name_H-M 'P 1 21/n 1'
_atom_sites_solution_hydrogens geom
_atom_sites_solution_primary direct
_atom_sites_solution_secondary difmap
_audit_creation_method SHELXL-97
_cell_angle_alpha 90.00
_cell_angle_beta 98.45(3)
_cell_angle_gamma 90.00
_cell_formula_units_Z 4
_cell_length_a 11.303(2)
_cell_length_b 27.142(5)
_cell_length_c 12.804(3)
_cell_measurement_reflns_used 6973
_cell_measurement_temperature 100(2)
_cell_measurement_theta_max 28.34
_cell_measurement_theta_min 1.77
_cell_volume 3885.4(14)
_computing_cell_refinement 'Bruker SAINT'
_computing_data_collection 'Bruker APEX2'
_computing_data_reduction 'Bruker SAINT, SADABS and XPREP'
_computing_molecular_graphics 'Bruker SHELXTL'
_computing_publication_material 'Bruker SHELXTL'
_computing_structure_refinement 'SHELXL-97 (Sheldrick, 2008)'
_computing_structure_solution 'SHELXS-97 (Sheldrick, 2008)'
_diffrn_ambient_temperature 100(2)
_diffrn_measured_fraction_theta_full 0.998
_diffrn_measured_fraction_theta_max 0.998
_diffrn_measurement_device_type 'Bruker APEX-II CCD'
_diffrn_measurement_method '\w scans'
_diffrn_radiation_monochromator graphite
_diffrn_radiation_source 'fine-focus sealed tube'
_diffrn_radiation_type MoK\a
_diffrn_radiation_wavelength 0.71073
_diffrn_reflns_av_R_equivalents 0.0534
_diffrn_reflns_av_sigmaI/netI 0.0489
_diffrn_reflns_limit_h_max 15
_diffrn_reflns_limit_h_min -13
_diffrn_reflns_limit_k_max 36
_diffrn_reflns_limit_k_min -36
_diffrn_reflns_limit_l_max 17
_diffrn_reflns_limit_l_min -11
_diffrn_reflns_number 38661
_diffrn_reflns_theta_full 28.34
_diffrn_reflns_theta_max 28.34
_diffrn_reflns_theta_min 1.77
_exptl_absorpt_coefficient_mu 1.800
_exptl_absorpt_correction_T_max 0.8844
_exptl_absorpt_correction_T_min 0.7997
_exptl_absorpt_correction_type numerical
_exptl_absorpt_process_details SADABS
_exptl_crystal_colour Green
_exptl_crystal_density_diffrn 1.612
_exptl_crystal_density_method 'not measured'
_exptl_crystal_description Needle
_exptl_crystal_F_000 1900
_exptl_crystal_size_max 0.13
_exptl_crystal_size_mid 0.11
_exptl_crystal_size_min 0.07
_refine_diff_density_max 1.764
_refine_diff_density_min -1.023
_refine_diff_density_rms 0.159
_refine_ls_extinction_method none
_refine_ls_goodness_of_fit_ref 1.089
_refine_ls_hydrogen_treatment constr
_refine_ls_matrix_type full
_refine_ls_number_parameters 506
_refine_ls_number_reflns 9689
_refine_ls_number_restraints 50
_refine_ls_restrained_S_all 1.101
_refine_ls_R_factor_all 0.0681
_refine_ls_R_factor_gt 0.0523
_refine_ls_shift/su_max 0.001
_refine_ls_shift/su_mean 0.000
_refine_ls_structure_factor_coef Fsqd
_refine_ls_weighting_details 'calc w=1/[\s^2^(Fo^2^)+(0.0623P)^2^+19.9066P] where P=(Fo^2^+2Fc^2^)/3'
_refine_ls_weighting_scheme calc
_refine_ls_wR_factor_gt 0.1399
_refine_ls_wR_factor_ref 0.1494
_reflns_number_gt 7861
_reflns_number_total 9689
_reflns_threshold_expression >2sigma(I)
_cod_data_source_file c4dt02360a2.cif
_cod_data_source_block prni-152
_cod_depositor_comments
;
The following automatic conversions were performed:

'_symmetry_cell_setting' value 'Monoclinic' changed to 'monoclinic'
according to
/usr/data/users/saulius/crontab/automatic-downloads/rss-feeds/RSC/lib/dictionaries/cif_core.dic
dictionary named 'cif_core.dic' version 2.4.2 from
2011-04-26.

'_exptl_absorpt_correction_type' value 'Numerical'
changed to 'numerical' according to
/usr/data/users/saulius/crontab/automatic-downloads/rss-feeds/RSC/lib/dictionaries/cif_core.dic
dictionary named 'cif_core.dic' version 2.4.2 from 2011-04-26.

Automatic conversion script
Id: cif_fix_values 2827 2014-09-09 07:05:25Z andrius 

 Adding full bibliography for 7032669--7032673.cif.
;
_cod_original_cell_volume 3885.6(14)
_cod_original_sg_symbol_H-M P2(1)/n
_cod_original_formula_sum 'C31.25 H33.50 N5 Ni O16.50 Pr'
_cod_database_code 7032670

loop_
_symmetry_equiv_pos_as_xyz
'x, y, z'
'-x+1/2, y+1/2, -z+1/2'
'-x, -y, -z'
'x-1/2, -y-1/2, z-1/2'

loop_
_atom_site_label
_atom_site_type_symbol
_atom_site_fract_x
_atom_site_fract_y
_atom_site_fract_z
_atom_site_U_iso_or_equiv
_atom_site_adp_type
_atom_site_occupancy
_atom_site_symmetry_multiplicity
_atom_site_calc_flag
_atom_site_refinement_flags
Pr1 Pr 0.55010(3) 0.108672(10) 0.76454(2) 0.02165(10) Uani 1 1 d .
Ni2 Ni 0.60823(6) 0.23880(2) 0.74877(5) 0.01578(14) Uani 1 1 d .
C11 C 0.7077(4) 0.21548(18) 0.5236(4) 0.0172(9) Uani 1 1 d .
C12 C 0.7316(4) 0.20908(19) 0.4196(4) 0.0209(10) Uani 1 1 d .
H12A H 0.7568 0.2366 0.3827 0.025 Uiso 1 1 calc R
C13 C 0.7195(5) 0.1643(2) 0.3703(4) 0.0228(10) Uani 1 1 d .
H13A H 0.7345 0.1612 0.2995 0.027 Uiso 1 1 calc R
C14 C 0.6851(5) 0.1232(2) 0.4242(4) 0.0236(11) Uani 1 1 d .
H14A H 0.6783 0.0918 0.3911 0.028 Uiso 1 1 calc R
C15 C 0.6612(5) 0.12868(19) 0.5263(4) 0.0207(10) Uani 1 1 d .
C16 C 0.6712(4) 0.17464(18) 0.5790(4) 0.0187(10) Uani 1 1 d .
C17 C 0.7352(4) 0.26344(18) 0.5715(4) 0.0178(9) Uani 1 1 d .
H17A H 0.7783 0.2858 0.5342 0.021 Uiso 1 1 calc R
C18 C 0.7516(4) 0.32527(17) 0.6985(4) 0.0179(9) Uani 1 1 d .
C19 C 0.7409(5) 0.36647(19) 0.6319(4) 0.0217(10) Uani 1 1 d .
H19A H 0.7042 0.3632 0.5606 0.026 Uiso 1 1 calc R
C20 C 0.7839(5) 0.4121(2) 0.6697(5) 0.0264(11) Uani 1 1 d .
H20A H 0.7762 0.4400 0.6245 0.032 Uiso 1 1 calc R
C21 C 0.8378(6) 0.4167(2) 0.7730(5) 0.0310(13) Uani 1 1 d .
H21A H 0.8682 0.4477 0.7987 0.037 Uiso 1 1 calc R
C22 C 0.8476(5) 0.3764(2) 0.8392(5) 0.0283(12) Uani 1 1 d .
H22A H 0.8853 0.3803 0.9101 0.034 Uiso 1 1 calc R
C23 C 0.8034(4) 0.32987(18) 0.8047(4) 0.0198(10) Uani 1 1 d .
C24 C 0.8211(5) 0.28899(19) 0.8854(4) 0.0234(11) Uani 1 1 d .
H24A H 0.9082 0.2839 0.9056 0.028 Uiso 1 1 calc R
H24B H 0.7893 0.3004 0.9493 0.028 Uiso 1 1 calc R
C25 C 0.6314(8) 0.0420(2) 0.5398(5) 0.0475(19) Uani 1 1 d .
H25A H 0.6075 0.0173 0.5885 0.071 Uiso 1 1 calc R
H25B H 0.7125 0.0348 0.5258 0.071 Uiso 1 1 calc R
H25C H 0.5758 0.0411 0.4735 0.071 Uiso 1 1 calc R
N11 N 0.7065(4) 0.27841(14) 0.6598(3) 0.0164(8) Uani 1 1 d .
O11 O 0.6457(3) 0.17616(12) 0.6767(3) 0.0182(7) Uani 1 1 d .
O12 O 0.6289(4) 0.09043(13) 0.5869(3) 0.0277(9) Uani 1 1 d .
O13 O 0.7678(3) 0.24233(13) 0.8555(3) 0.0216(8) Uani 1 1 d .
H13 H 0.8048 0.2129 0.8839 0.026 Uiso 1 1 calc R
C31 C 0.5310(5) 0.24611(19) 0.9876(4) 0.0196(10) Uani 1 1 d .
C32 C 0.5249(5) 0.2522(2) 1.0958(4) 0.0225(10) Uani 1 1 d .
H32A H 0.5161 0.2843 1.1232 0.027 Uiso 1 1 calc R
C33 C 0.5316(5) 0.2123(2) 1.1620(4) 0.0240(11) Uani 1 1 d .
H33A H 0.5292 0.2170 1.2352 0.029 Uiso 1 1 calc R
C34 C 0.5418(5) 0.1645(2) 1.1226(4) 0.0229(11) Uani 1 1 d .
H34A H 0.5456 0.1369 1.1685 0.027 Uiso 1 1 calc R
C35 C 0.5463(5) 0.15800(19) 1.0161(4) 0.0207(10) Uani 1 1 d .
C36 C 0.5414(4) 0.19849(19) 0.9454(4) 0.0193(10) Uani 1 1 d .
C37 C 0.5131(5) 0.28999(19) 0.9212(4) 0.0215(10) Uani 1 1 d .
H37A H 0.4884 0.3192 0.9528 0.026 Uiso 1 1 calc R
C38 C 0.4889(5) 0.33562(19) 0.7652(4) 0.0227(10) Uani 1 1 d .
C39 C 0.5227(5) 0.3822(2) 0.8030(5) 0.0290(12) Uani 1 1 d .
H39A H 0.5728 0.3859 0.8689 0.035 Uiso 1 1 calc R
C40 C 0.4820(6) 0.4235(2) 0.7430(6) 0.0405(16) Uani 1 1 d .
H40A H 0.5051 0.4556 0.7677 0.049 Uiso 1 1 calc R
C41 C 0.4084(6) 0.4176(2) 0.6480(6) 0.0400(15) Uani 1 1 d .
H41A H 0.3797 0.4458 0.6080 0.048 Uiso 1 1 calc R
C42 C 0.3763(6) 0.3711(2) 0.6108(5) 0.0335(13) Uani 1 1 d .
H42A H 0.3273 0.3674 0.5444 0.040 Uiso 1 1 calc R
C43 C 0.4149(5) 0.3293(2) 0.6697(4) 0.0246(11) Uani 1 1 d .
C44 C 0.3658(5) 0.2795(2) 0.6347(4) 0.0239(11) Uani 1 1 d .
H44A H 0.3154 0.2671 0.6860 0.029 Uiso 1 1 calc R
H44B H 0.3148 0.2827 0.5652 0.029 Uiso 1 1 calc R
C45 C 0.5711(5) 0.07028(19) 1.0372(4) 0.0264(11) Uani 1 1 d .
H45A H 0.5771 0.0405 0.9950 0.040 Uiso 1 1 calc R
H45B H 0.5022 0.0674 1.0752 0.040 Uiso 1 1 calc R
H45C H 0.6442 0.0741 1.0881 0.040 Uiso 1 1 calc R
N31 N 0.5278(4) 0.29244(15) 0.8236(3) 0.0188(8) Uani 1 1 d .
O31 O 0.5429(3) 0.18898(13) 0.8442(3) 0.0213(7) Uani 1 1 d .
O32 O 0.5558(4) 0.11307(13) 0.9680(3) 0.0249(8) Uani 1 1 d .
O33 O 0.4604(3) 0.24490(13) 0.6266(3) 0.0209(7) Uani 1 1 d .
H33 H 0.4566 0.2245 0.5659 0.025 Uiso 1 1 calc R
N51 N 0.7756(6) 0.0605(2) 0.8351(5) 0.0448(13) Uani 1 1 d U
O51 O 0.8952(8) 0.0359(3) 0.8673(8) 0.112(3) Uani 1 1 d U
O52 O 0.7693(4) 0.10732(14) 0.8372(3) 0.0306(9) Uani 1 1 d U
O53 O 0.6840(4) 0.03544(15) 0.8061(4) 0.0376(10) Uani 1 1 d U
N61 N 0.4000(5) 0.01589(18) 0.7439(4) 0.0343(12) Uani 1 1 d .
O61 O 0.3394(5) -0.02170(18) 0.7313(4) 0.0485(13) Uani 1 1 d .
O62 O 0.4294(4) 0.03882(16) 0.6649(3) 0.0363(10) Uani 1 1 d .
O63 O 0.4332(4) 0.03400(16) 0.8345(3) 0.0380(11) Uani 1 1 d .
N71 N 0.3053(7) 0.1434(3) 0.6742(8) 0.077(2) Uani 1 1 d U
O71 O 0.2045(8) 0.1526(5) 0.6173(10) 0.167(5) Uani 1 1 d U
O72 O 0.3927(4) 0.14906(16) 0.6264(4) 0.0390(11) Uani 1 1 d U
O73 O 0.3235(5) 0.1246(2) 0.7683(6) 0.0615(15) Uani 1 1 d U
C1S C 1.0296(6) 0.1756(3) 0.8692(6) 0.0454(17) Uani 1 1 d .
H1S1 H 1.0812 0.2040 0.8615 0.068 Uiso 1 1 calc R
H1S2 H 1.0711 0.1452 0.8548 0.068 Uiso 1 1 calc R
H1S3 H 1.0105 0.1746 0.9414 0.068 Uiso 1 1 calc R
O1S O 0.9224(4) 0.17996(15) 0.7968(3) 0.0321(9) Uani 1 1 d .
H1S H 0.8791 0.1552 0.8020 0.048 Uiso 1 1 calc R
O1WS O 0.2050(17) 0.0505(9) 0.9062(13) 0.047(5) Uani 0.25 1 d P
O2S O 0.928(2) 0.0310(10) 0.591(2) 0.075(7) Uiso 0.25 1 d PDU
C2S C 0.933(3) -0.0001(11) 0.504(2) 0.056(8) Uiso 0.25 1 d PDU

loop_
_atom_site_aniso_label
_atom_site_aniso_U_11
_atom_site_aniso_U_22
_atom_site_aniso_U_33
_atom_site_aniso_U_23
_atom_site_aniso_U_13
_atom_site_aniso_U_12
Pr1 0.03473(17) 0.01435(14) 0.01537(14) 0.00077(10) 0.00207(11) -0.00590(11)
Ni2 0.0220(3) 0.0140(3) 0.0114(3) 0.0003(2) 0.0028(2) -0.0018(2)
C11 0.015(2) 0.019(2) 0.017(2) -0.0009(18) 0.0023(18) 0.0008(17)
C12 0.019(2) 0.025(3) 0.019(2) -0.0014(19) 0.0050(19) -0.0016(19)
C13 0.022(3) 0.031(3) 0.015(2) -0.003(2) 0.0030(19) -0.002(2)
C14 0.026(3) 0.024(2) 0.020(2) -0.008(2) 0.002(2) -0.002(2)
C15 0.023(2) 0.020(2) 0.019(2) -0.0030(19) 0.004(2) -0.0023(19)
C16 0.021(2) 0.022(2) 0.013(2) -0.0025(18) 0.0017(18) 0.0027(18)
C17 0.019(2) 0.018(2) 0.016(2) 0.0033(18) 0.0012(18) -0.0006(18)
C18 0.019(2) 0.013(2) 0.022(2) -0.0004(18) 0.0049(19) -0.0011(17)
C19 0.024(3) 0.019(2) 0.023(2) 0.0014(19) 0.006(2) -0.0007(19)
C20 0.027(3) 0.017(2) 0.036(3) 0.004(2) 0.009(2) -0.003(2)
C21 0.038(3) 0.018(3) 0.037(3) -0.006(2) 0.007(3) -0.007(2)
C22 0.031(3) 0.025(3) 0.027(3) -0.008(2) -0.002(2) -0.008(2)
C23 0.021(2) 0.018(2) 0.020(2) -0.0020(19) 0.0022(19) 0.0001(18)
C24 0.028(3) 0.021(2) 0.019(2) -0.0030(19) -0.003(2) -0.003(2)
C25 0.092(6) 0.016(3) 0.039(4) -0.008(2) 0.024(4) -0.010(3)
N11 0.021(2) 0.0147(18) 0.0126(18) 0.0000(14) -0.0001(16) -0.0006(15)
O11 0.0267(18) 0.0152(16) 0.0132(15) 0.0002(12) 0.0049(14) -0.0004(13)
O12 0.049(2) 0.0141(17) 0.0211(18) -0.0059(14) 0.0093(17) -0.0048(16)
O13 0.0270(19) 0.0172(17) 0.0183(17) 0.0009(13) -0.0047(15) -0.0010(14)
C31 0.021(2) 0.024(2) 0.015(2) 0.0001(18) 0.0043(19) -0.0014(19)
C32 0.024(3) 0.027(3) 0.017(2) -0.002(2) 0.004(2) -0.004(2)
C33 0.025(3) 0.036(3) 0.011(2) 0.002(2) 0.003(2) -0.002(2)
C34 0.025(3) 0.026(3) 0.018(2) 0.004(2) 0.003(2) -0.004(2)
C35 0.024(3) 0.019(2) 0.019(2) 0.0004(19) 0.004(2) -0.0026(19)
C36 0.020(2) 0.024(2) 0.014(2) 0.0009(19) 0.0048(19) -0.0026(19)
C37 0.023(3) 0.022(2) 0.020(2) -0.0043(19) 0.005(2) -0.0027(19)
C38 0.027(3) 0.020(2) 0.023(3) 0.003(2) 0.010(2) 0.001(2)
C39 0.033(3) 0.021(3) 0.035(3) 0.001(2) 0.012(2) 0.000(2)
C40 0.052(4) 0.020(3) 0.052(4) 0.005(3) 0.017(3) 0.007(3)
C41 0.047(4) 0.031(3) 0.045(4) 0.018(3) 0.019(3) 0.012(3)
C42 0.033(3) 0.039(3) 0.030(3) 0.012(3) 0.010(3) 0.012(3)
C43 0.024(3) 0.029(3) 0.022(3) 0.004(2) 0.009(2) 0.005(2)
C44 0.022(3) 0.033(3) 0.017(2) 0.002(2) 0.003(2) 0.003(2)
C45 0.040(3) 0.020(2) 0.019(2) 0.007(2) 0.004(2) -0.003(2)
N31 0.024(2) 0.0146(19) 0.017(2) 0.0014(15) 0.0023(17) -0.0002(16)
O31 0.033(2) 0.0192(17) 0.0120(15) 0.0022(13) 0.0047(14) -0.0048(14)
O32 0.040(2) 0.0177(17) 0.0170(17) 0.0050(14) 0.0054(16) -0.0040(15)
O33 0.0248(18) 0.0227(18) 0.0152(16) 0.0002(13) 0.0028(14) -0.0023(14)
N51 0.057(3) 0.033(3) 0.045(3) -0.001(2) 0.009(3) 0.008(2)
O51 0.110(6) 0.074(5) 0.146(7) -0.013(5) 0.001(6) 0.034(5)
O52 0.037(2) 0.0200(18) 0.035(2) 0.0000(16) 0.0048(18) 0.0016(16)
O53 0.052(3) 0.0171(19) 0.043(2) -0.0011(17) 0.004(2) -0.0013(17)
N61 0.050(3) 0.024(2) 0.029(3) -0.001(2) 0.004(2) -0.013(2)
O61 0.076(4) 0.032(2) 0.037(2) 0.002(2) 0.008(2) -0.028(2)
O62 0.057(3) 0.029(2) 0.024(2) 0.0013(17) 0.0086(19) -0.0160(19)
O63 0.058(3) 0.030(2) 0.024(2) 0.0037(17) 0.000(2) -0.019(2)
N71 0.049(4) 0.067(4) 0.117(5) 0.039(4) 0.016(4) 0.007(3)
O71 0.073(5) 0.222(11) 0.206(10) 0.123(9) 0.022(6) 0.056(6)
O72 0.033(2) 0.030(2) 0.051(3) 0.0139(19) -0.004(2) -0.0100(18)
O73 0.052(3) 0.041(3) 0.099(4) 0.014(3) 0.037(3) 0.005(2)
C1S 0.040(4) 0.040(4) 0.053(4) 0.004(3) -0.002(3) -0.002(3)
O1S 0.032(2) 0.027(2) 0.038(2) -0.0018(17) 0.0043(18) -0.0001(16)
O1WS 0.038(10) 0.090(16) 0.016(8) -0.012(9) 0.016(7) -0.012(10)

loop_
_atom_type_symbol
_atom_type_description
_atom_type_scat_dispersion_real
_atom_type_scat_dispersion_imag
_atom_type_scat_source
C C 0.0033 0.0016 'International Tables Vol C Tables 4.2.6.8 and 6.1.1.4'
N N 0.0061 0.0033 'International Tables Vol C Tables 4.2.6.8 and 6.1.1.4'
Ni Ni 0.3393 1.1124 'International Tables Vol C Tables 4.2.6.8 and 6.1.1.4'
O O 0.0106 0.0060 'International Tables Vol C Tables 4.2.6.8 and 6.1.1.4'
Pr Pr -0.2180 2.8214 'International Tables Vol C Tables 4.2.6.8 and 6.1.1.4'
H H 0.0000 0.0000 'International Tables Vol C Tables 4.2.6.8 and 6.1.1.4'

loop_
_geom_angle_atom_site_label_1
_geom_angle_atom_site_label_2
_geom_angle_atom_site_label_3
_geom_angle
_geom_angle_site_symmetry_3
O31 Pr1 O11 64.41(12) .
O31 Pr1 O53 133.10(13) .
O11 Pr1 O53 113.10(14) .
O31 Pr1 O52 87.09(13) .
O11 Pr1 O52 72.98(12) .
O53 Pr1 O52 51.62(13) .
O31 Pr1 O72 80.92(14) .
O11 Pr1 O72 71.08(12) .
O53 Pr1 O72 145.23(15) .
O52 Pr1 O72 143.86(14) .
O31 Pr1 O62 146.10(15) .
O11 Pr1 O62 123.80(12) .
O53 Pr1 O62 77.26(15) .
O52 Pr1 O62 126.61(14) .
O72 Pr1 O62 73.04(14) .
O31 Pr1 O32 62.12(11) .
O11 Pr1 O32 118.18(11) .
O53 Pr1 O32 84.17(14) .
O52 Pr1 O32 75.62(14) .
O72 Pr1 O32 125.76(15) .
O62 Pr1 O32 117.78(12) .
O31 Pr1 O73 75.42(16) .
O11 Pr1 O73 112.43(15) .
O53 Pr1 O73 133.76(16) .
O52 Pr1 O73 155.94(19) .
O72 Pr1 O73 50.01(18) .
O62 Pr1 O73 71.29(18) .
O32 Pr1 O73 81.57(18) .
O31 Pr1 O12 125.23(12) .
O11 Pr1 O12 61.14(11) .
O53 Pr1 O12 76.23(14) .
O52 Pr1 O12 82.88(14) .
O72 Pr1 O12 76.75(15) .
O62 Pr1 O12 69.54(13) .
O32 Pr1 O12 157.09(13) .
O73 Pr1 O12 120.68(18) .
O31 Pr1 O63 119.95(14) .
O11 Pr1 O63 172.79(12) .
O53 Pr1 O63 68.70(16) .
O52 Pr1 O63 112.15(14) .
O72 Pr1 O63 103.33(14) .
O62 Pr1 O63 49.20(13) .
O32 Pr1 O63 68.65(12) .
O73 Pr1 O63 65.12(17) .
O12 Pr1 O63 113.65(13) .
O31 Pr1 N51 111.06(15) .
O11 Pr1 N51 93.02(15) .
O53 Pr1 N51 25.55(15) .
O52 Pr1 N51 26.08(15) .
O72 Pr1 N51 154.23(17) .
O62 Pr1 N51 101.63(17) .
O32 Pr1 N51 79.41(15) .
O73 Pr1 N51 153.36(18) .
O12 Pr1 N51 77.79(15) .
O63 Pr1 N51 90.52(17) .
O31 Pr1 N71 78.0(2) .
O11 Pr1 N71 91.84(17) .
O53 Pr1 N71 145.8(2) .
O52 Pr1 N71 162.32(18) .
O72 Pr1 N71 24.40(19) .
O62 Pr1 N71 69.3(2) .
O32 Pr1 N71 105.0(2) .
O73 Pr1 N71 25.6(2) .
O12 Pr1 N71 97.9(2) .
O63 Pr1 N71 83.83(19) .
N51 Pr1 N71 170.9(2) .
O11 Ni2 N11 91.19(15) .
O11 Ni2 N31 164.38(16) .
N11 Ni2 N31 101.93(17) .
O11 Ni2 O31 80.37(14) .
N11 Ni2 O31 166.90(16) .
N31 Ni2 O31 88.04(16) .
O11 Ni2 O13 96.80(14) .
N11 Ni2 O13 81.45(15) .
N31 Ni2 O13 93.52(16) .
O31 Ni2 O13 89.57(14) .
O11 Ni2 O33 85.63(14) .
N11 Ni2 O33 88.92(15) .
N31 Ni2 O33 86.19(15) .
O31 Ni2 O33 100.31(14) .
O13 Ni2 O33 170.10(14) .
C12 C11 C16 119.3(4) .
C12 C11 C17 116.8(4) .
C16 C11 C17 123.5(4) .
C13 C12 C11 121.8(5) .
C13 C12 H12A 119.1 .
C11 C12 H12A 119.1 .
C12 C13 C14 119.8(5) .
C12 C13 H13A 120.1 .
C14 C13 H13A 120.1 .
C15 C14 C13 119.3(5) .
C15 C14 H14A 120.4 .
C13 C14 H14A 120.4 .
O12 C15 C14 123.8(5) .
O12 C15 C16 113.9(4) .
C14 C15 C16 122.2(5) .
O11 C16 C11 124.8(4) .
O11 C16 C15 117.7(4) .
C11 C16 C15 117.5(4) .
N11 C17 C11 126.0(5) .
N11 C17 H17A 117.0 .
C11 C17 H17A 117.0 .
C19 C18 C23 120.3(4) .
C19 C18 N11 120.3(4) .
C23 C18 N11 119.4(4) .
C20 C19 C18 120.3(5) .
C20 C19 H19A 119.8 .
C18 C19 H19A 119.8 .
C21 C20 C19 119.7(5) .
C21 C20 H20A 120.1 .
C19 C20 H20A 120.1 .
C22 C21 C20 120.3(5) .
C22 C21 H21A 119.9 .
C20 C21 H21A 119.9 .
C21 C22 C23 121.8(5) .
C21 C22 H22A 119.1 .
C23 C22 H22A 119.1 .
C22 C23 C18 117.5(5) .
C22 C23 C24 116.2(5) .
C18 C23 C24 126.3(4) .
O13 C24 C23 117.3(4) .
O13 C24 H24A 108.0 .
C23 C24 H24A 108.0 .
O13 C24 H24B 108.0 .
C23 C24 H24B 108.0 .
H24A C24 H24B 107.2 .
O12 C25 H25A 109.5 .
O12 C25 H25B 109.5 .
H25A C25 H25B 109.5 .
O12 C25 H25C 109.5 .
H25A C25 H25C 109.5 .
H25B C25 H25C 109.5 .
C17 N11 C18 117.5(4) .
C17 N11 Ni2 124.0(3) .
C18 N11 Ni2 118.4(3) .
C16 O11 Ni2 123.3(3) .
C16 O11 Pr1 125.1(3) .
Ni2 O11 Pr1 106.36(15) .
C15 O12 C25 115.3(4) .
C15 O12 Pr1 120.0(3) .
C25 O12 Pr1 124.4(4) .
C24 O13 Ni2 120.2(3) .
C24 O13 H13 119.9 .
Ni2 O13 H13 119.9 .
C32 C31 C36 120.2(5) .
C32 C31 C37 117.0(5) .
C36 C31 C37 122.5(4) .
C33 C32 C31 120.6(5) .
C33 C32 H32A 119.7 .
C31 C32 H32A 119.7 .
C32 C33 C34 120.5(5) .
C32 C33 H33A 119.7 .
C34 C33 H33A 119.7 .
C35 C34 C33 119.4(5) .
C35 C34 H34A 120.3 .
C33 C34 H34A 120.3 .
O32 C35 C34 124.8(5) .
O32 C35 C36 113.5(4) .
C34 C35 C36 121.7(5) .
O31 C36 C31 124.5(4) .
O31 C36 C35 117.9(5) .
C31 C36 C35 117.6(4) .
N31 C37 C31 125.5(5) .
N31 C37 H37A 117.3 .
C31 C37 H37A 117.3 .
C39 C38 C43 121.3(5) .
C39 C38 N31 121.2(5) .
C43 C38 N31 117.4(5) .
C38 C39 C40 119.2(6) .
C38 C39 H39A 120.4 .
C40 C39 H39A 120.4 .
C41 C40 C39 120.0(6) .
C41 C40 H40A 120.0 .
C39 C40 H40A 120.0 .
C40 C41 C42 120.3(6) .
C40 C41 H41A 119.9 .
C42 C41 H41A 119.9 .
C41 C42 C43 120.8(6) .
C41 C42 H42A 119.6 .
C43 C42 H42A 119.6 .
C38 C43 C42 118.4(5) .
C38 C43 C44 121.5(5) .
C42 C43 C44 119.8(5) .
O33 C44 C43 111.3(4) .
O33 C44 H44A 109.4 .
C43 C44 H44A 109.4 .
O33 C44 H44B 109.4 .
C43 C44 H44B 109.4 .
H44A C44 H44B 108.0 .
O32 C45 H45A 109.5 .
O32 C45 H45B 109.5 .
H45A C45 H45B 109.5 .
O32 C45 H45C 109.5 .
H45A C45 H45C 109.5 .
H45B C45 H45C 109.5 .
C37 N31 C38 118.6(4) .
C37 N31 Ni2 123.5(3) .
C38 N31 Ni2 117.8(3) .
C36 O31 Ni2 121.1(3) .
C36 O31 Pr1 126.6(3) .
Ni2 O31 Pr1 108.01(15) .
C35 O32 C45 116.3(4) .
C35 O32 Pr1 119.8(3) .
C45 O32 Pr1 123.9(3) .
C44 O33 Ni2 120.7(3) .
C44 O33 H33 119.6 .
Ni2 O33 H33 119.6 .
O53 N51 O52 120.3(6) .
O53 N51 O51 120.7(6) .
O52 N51 O51 119.1(6) .
O53 N51 Pr1 59.9(3) .
O52 N51 Pr1 60.4(3) .
O51 N51 Pr1 177.4(6) .
N51 O52 Pr1 93.5(4) .
N51 O53 Pr1 94.5(3) .
O61 N61 O63 122.0(5) .
O61 N61 O62 120.5(5) .
O63 N61 O62 117.5(5) .
N61 O62 Pr1 98.5(3) .
N61 O63 Pr1 94.8(3) .
O72 N71 O71 113.5(9) .
O72 N71 O73 118.4(7) .
O71 N71 O73 127.7(9) .
O72 N71 Pr1 58.2(4) .
O71 N71 Pr1 167.0(10) .
O73 N71 Pr1 60.3(4) .
N71 O72 Pr1 97.4(5) .
N71 O73 Pr1 94.0(5) .
O1S C1S H1S1 109.5 .
O1S C1S H1S2 109.5 .
H1S1 C1S H1S2 109.5 .
O1S C1S H1S3 109.5 .
H1S1 C1S H1S3 109.5 .
H1S2 C1S H1S3 109.5 .
C1S O1S H1S 109.5 .
O2S C2S C2S 102(3) 3_756

loop_
_geom_bond_atom_site_label_1
_geom_bond_atom_site_label_2
_geom_bond_distance
_geom_bond_site_symmetry_2
Pr1 O31 2.413(4) .
Pr1 O11 2.479(3) .
Pr1 O53 2.507(4) .
Pr1 O52 2.516(4) .
Pr1 O72 2.563(4) .
Pr1 O62 2.563(4) .
Pr1 O32 2.599(4) .
Pr1 O73 2.605(6) .
Pr1 O12 2.610(4) .
Pr1 O63 2.647(4) .
Pr1 N51 2.888(6) .
Pr1 N71 2.990(8) .
Ni2 O11 2.009(3) .
Ni2 N11 2.015(4) .
Ni2 N31 2.030(4) .
Ni2 O31 2.032(4) .
Ni2 O13 2.099(3) .
Ni2 O33 2.121(4) .
C11 C12 1.408(7) .
C11 C16 1.411(7) .
C11 C17 1.453(7) .
C12 C13 1.367(7) .
C12 H12A 0.9500 .
C13 C14 1.398(8) .
C13 H13A 0.9500 .
C14 C15 1.381(7) .
C14 H14A 0.9500 .
C15 O12 1.376(6) .
C15 C16 1.415(7) .
C16 O11 1.325(6) .
C17 N11 1.286(6) .
C17 H17A 0.9500 .
C18 C19 1.400(7) .
C18 C23 1.406(7) .
C18 N11 1.431(6) .
C19 C20 1.391(7) .
C19 H19A 0.9500 .
C20 C21 1.378(8) .
C20 H20A 0.9500 .
C21 C22 1.376(8) .
C21 H21A 0.9500 .
C22 C23 1.406(7) .
C22 H22A 0.9500 .
C23 C24 1.509(7) .
C24 O13 1.430(6) .
C24 H24A 0.9900 .
C24 H24B 0.9900 .
C25 O12 1.449(7) .
C25 H25A 0.9800 .
C25 H25B 0.9800 .
C25 H25C 0.9800 .
O13 H13 0.9500 .
C31 C32 1.407(7) .
C31 C36 1.412(7) .
C31 C37 1.460(7) .
C32 C33 1.372(7) .
C32 H32A 0.9500 .
C33 C34 1.402(8) .
C33 H33A 0.9500 .
C34 C35 1.383(7) .
C34 H34A 0.9500 .
C35 O32 1.377(6) .
C35 C36 1.419(7) .
C36 O31 1.324(6) .
C37 N31 1.286(7) .
C37 H37A 0.9500 .
C38 C39 1.386(8) .
C38 C43 1.388(8) .
C38 N31 1.425(6) .
C39 C40 1.398(8) .
C39 H39A 0.9500 .
C40 C41 1.378(10) .
C40 H40A 0.9500 .
C41 C42 1.380(10) .
C41 H41A 0.9500 .
C42 C43 1.395(8) .
C42 H42A 0.9500 .
C43 C44 1.503(8) .
C44 O33 1.439(6) .
C44 H44A 0.9900 .
C44 H44B 0.9900 .
C45 O32 1.456(6) .
C45 H45A 0.9800 .
C45 H45B 0.9800 .
C45 H45C 0.9800 .
O33 H33 0.9500 .
N51 O53 1.250(8) .
N51 O52 1.272(7) .
N51 O51 1.510(10) .
N61 O61 1.226(6) .
N61 O63 1.265(6) .
N61 O62 1.273(6) .
N71 O72 1.246(9) .
N71 O71 1.283(11) .
N71 O73 1.297(10) .
C1S O1S 1.418(8) .
C1S H1S1 0.9800 .
C1S H1S2 0.9800 .
C1S H1S3 0.9800 .
O1S H1S 0.8400 .
O2S C2S 1.4001(11) .
C2S C2S 1.55(7) 3_756

loop_
_geom_torsion_atom_site_label_1
_geom_torsion_atom_site_label_2
_geom_torsion_atom_site_label_3
_geom_torsion_atom_site_label_4
_geom_torsion
C16 C11 C12 C13 0.5(7)
C17 C11 C12 C13 174.0(5)
C11 C12 C13 C14 -1.4(8)
C12 C13 C14 C15 1.4(8)
C13 C14 C15 O12 -178.8(5)
C13 C14 C15 C16 -0.5(8)
C12 C11 C16 O11 -179.7(4)
C17 C11 C16 O11 7.3(8)
C12 C11 C16 C15 0.5(7)
C17 C11 C16 C15 -172.6(5)
O12 C15 C16 O11 -1.9(7)
C14 C15 C16 O11 179.7(5)
O12 C15 C16 C11 178.0(4)
C14 C15 C16 C11 -0.5(8)
C12 C11 C17 N11 170.9(5)
C16 C11 C17 N11 -15.9(8)
C23 C18 C19 C20 1.4(8)
N11 C18 C19 C20 179.5(5)
C18 C19 C20 C21 0.3(8)
C19 C20 C21 C22 -0.9(9)
C20 C21 C22 C23 -0.3(10)
C21 C22 C23 C18 1.9(9)
C21 C22 C23 C24 179.6(6)
C19 C18 C23 C22 -2.5(8)
N11 C18 C23 C22 179.4(5)
C19 C18 C23 C24 -179.9(5)
N11 C18 C23 C24 2.0(8)
C22 C23 C24 O13 174.6(5)
C18 C23 C24 O13 -8.0(8)
C11 C17 N11 C18 174.2(4)
C11 C17 N11 Ni2 -3.2(7)
C19 C18 N11 C17 48.7(7)
C23 C18 N11 C17 -133.2(5)
C19 C18 N11 Ni2 -133.7(4)
C23 C18 N11 Ni2 44.4(6)
O11 Ni2 N11 C17 19.8(4)
N31 Ni2 N11 C17 -151.7(4)
O31 Ni2 N11 C17 69.4(8)
O13 Ni2 N11 C17 116.5(4)
O33 Ni2 N11 C17 -65.8(4)
O11 Ni2 N11 C18 -157.6(3)
N31 Ni2 N11 C18 30.9(4)
O31 Ni2 N11 C18 -108.1(7)
O13 Ni2 N11 C18 -60.9(3)
O33 Ni2 N11 C18 116.8(3)
C11 C16 O11 Ni2 18.4(7)
C15 C16 O11 Ni2 -161.7(3)
C11 C16 O11 Pr1 169.4(4)
C15 C16 O11 Pr1 -10.8(6)
N11 Ni2 O11 C16 -27.2(4)
N31 Ni2 O11 C16 120.3(6)
O31 Ni2 O11 C16 162.9(4)
O13 Ni2 O11 C16 -108.7(4)
O33 Ni2 O11 C16 61.7(4)
N11 Ni2 O11 Pr1 177.28(15)
N31 Ni2 O11 Pr1 -35.3(6)
O31 Ni2 O11 Pr1 7.35(14)
O13 Ni2 O11 Pr1 95.75(15)
O33 Ni2 O11 Pr1 -93.89(15)
O31 Pr1 O11 C16 -161.8(4)
O53 Pr1 O11 C16 70.0(4)
O52 Pr1 O11 C16 103.2(4)
O72 Pr1 O11 C16 -73.0(4)
O62 Pr1 O11 C16 -19.9(4)
O32 Pr1 O11 C16 165.9(3)
O73 Pr1 O11 C16 -101.7(4)
O12 Pr1 O11 C16 12.0(3)
O63 Pr1 O11 C16 -33.1(13)
N51 Pr1 O11 C16 86.3(4)
N71 Pr1 O11 C16 -86.0(4)
O31 Pr1 O11 Ni2 -6.76(13)
O53 Pr1 O11 Ni2 -135.03(15)
O52 Pr1 O11 Ni2 -101.80(16)
O72 Pr1 O11 Ni2 82.04(18)
O62 Pr1 O11 Ni2 135.13(17)
O32 Pr1 O11 Ni2 -39.11(19)
O73 Pr1 O11 Ni2 53.3(2)
O12 Pr1 O11 Ni2 167.0(2)
O63 Pr1 O11 Ni2 121.9(11)
N51 Pr1 O11 Ni2 -118.71(17)
N71 Pr1 O11 Ni2 69.0(2)
C14 C15 O12 C25 5.3(8)
C16 C15 O12 C25 -173.1(5)
C14 C15 O12 Pr1 -169.1(4)
C16 C15 O12 Pr1 12.5(6)
O31 Pr1 O12 C15 -5.5(4)
O11 Pr1 O12 C15 -12.4(3)
O53 Pr1 O12 C15 -139.0(4)
O52 Pr1 O12 C15 -86.9(4)
O72 Pr1 O12 C15 63.1(4)
O62 Pr1 O12 C15 139.7(4)
O32 Pr1 O12 C15 -107.1(4)
O73 Pr1 O12 C15 87.9(4)
O63 Pr1 O12 C15 162.0(3)
N51 Pr1 O12 C15 -112.8(4)
N71 Pr1 O12 C15 75.3(4)
O31 Pr1 O12 C25 -179.4(5)
O11 Pr1 O12 C25 173.7(5)
O53 Pr1 O12 C25 47.1(5)
O52 Pr1 O12 C25 99.3(5)
O72 Pr1 O12 C25 -110.8(5)
O62 Pr1 O12 C25 -34.2(5)
O32 Pr1 O12 C25 79.1(6)
O73 Pr1 O12 C25 -85.9(5)
O63 Pr1 O12 C25 -11.8(5)
N51 Pr1 O12 C25 73.3(5)
N71 Pr1 O12 C25 -98.5(5)
C23 C24 O13 Ni2 -31.1(6)
O11 Ni2 O13 C24 145.1(4)
N11 Ni2 O13 C24 54.9(4)
N31 Ni2 O13 C24 -46.6(4)
O31 Ni2 O13 C24 -134.6(4)
O33 Ni2 O13 C24 41.4(10)
C36 C31 C32 C33 1.4(8)
C37 C31 C32 C33 175.0(5)
C31 C32 C33 C34 -1.5(8)
C32 C33 C34 C35 0.6(8)
C33 C34 C35 O32 -179.7(5)
C33 C34 C35 C36 0.3(8)
C32 C31 C36 O31 177.2(5)
C37 C31 C36 O31 4.0(8)
C32 C31 C36 C35 -0.5(7)
C37 C31 C36 C35 -173.7(5)
O32 C35 C36 O31 1.8(7)
C34 C35 C36 O31 -178.2(5)
O32 C35 C36 C31 179.7(4)
C34 C35 C36 C31 -0.3(8)
C32 C31 C37 N31 172.3(5)
C36 C31 C37 N31 -14.4(8)
C43 C38 C39 C40 -0.6(9)
N31 C38 C39 C40 -179.8(5)
C38 C39 C40 C41 0.6(10)
C39 C40 C41 C42 -1.1(10)
C40 C41 C42 C43 1.7(10)
C39 C38 C43 C42 1.1(8)
N31 C38 C43 C42 -179.6(5)
C39 C38 C43 C44 -172.3(5)
N31 C38 C43 C44 6.9(8)
C41 C42 C43 C38 -1.7(9)
C41 C42 C43 C44 171.9(6)
C38 C43 C44 O33 -59.5(7)
C42 C43 C44 O33 127.1(5)
C31 C37 N31 C38 170.3(5)
C31 C37 N31 Ni2 -11.5(7)
C39 C38 N31 C37 51.1(7)
C43 C38 N31 C37 -128.2(5)
C39 C38 N31 Ni2 -127.2(5)
C43 C38 N31 Ni2 53.5(6)
O11 Ni2 N31 C37 73.5(7)
N11 Ni2 N31 C37 -139.9(4)
O31 Ni2 N31 C37 31.6(4)
O13 Ni2 N31 C37 -57.9(4)
O33 Ni2 N31 C37 132.0(4)
O11 Ni2 N31 C38 -108.4(6)
N11 Ni2 N31 C38 38.3(4)
O31 Ni2 N31 C38 -150.3(4)
O13 Ni2 N31 C38 120.3(4)
O33 Ni2 N31 C38 -49.8(4)
C31 C36 O31 Ni2 29.5(7)
C35 C36 O31 Ni2 -152.8(4)
C31 C36 O31 Pr1 -176.6(4)
C35 C36 O31 Pr1 1.1(6)
O11 Ni2 O31 C36 150.5(4)
N11 Ni2 O31 C36 100.0(7)
N31 Ni2 O31 C36 -40.0(4)
O13 Ni2 O31 C36 53.6(4)
O33 Ni2 O31 C36 -125.8(4)
O11 Ni2 O31 Pr1 -7.62(15)
N11 Ni2 O31 Pr1 -58.1(7)
N31 Ni2 O31 Pr1 161.87(17)
O13 Ni2 O31 Pr1 -104.59(16)
O33 Ni2 O31 Pr1 76.10(17)
O11 Pr1 O31 C36 -149.9(4)
O53 Pr1 O31 C36 -51.4(5)
O52 Pr1 O31 C36 -77.4(4)
O72 Pr1 O31 C36 136.8(4)
O62 Pr1 O31 C36 97.0(4)
O32 Pr1 O31 C36 -2.1(4)
O73 Pr1 O31 C36 85.9(4)
O12 Pr1 O31 C36 -156.6(4)
O63 Pr1 O31 C36 36.6(4)
N51 Pr1 O31 C36 -66.9(4)
N71 Pr1 O31 C36 112.2(4)
O11 Pr1 O31 Ni2 6.74(13)
O53 Pr1 O31 Ni2 105.2(2)
O52 Pr1 O31 Ni2 79.24(17)
O72 Pr1 O31 Ni2 -66.55(17)
O62 Pr1 O31 Ni2 -106.4(2)
O32 Pr1 O31 Ni2 154.5(2)
O73 Pr1 O31 Ni2 -117.4(2)
O12 Pr1 O31 Ni2 0.1(2)
O63 Pr1 O31 Ni2 -166.77(15)
N51 Pr1 O31 Ni2 89.8(2)
N71 Pr1 O31 Ni2 -91.2(2)
C34 C35 O32 C45 -4.8(8)
C36 C35 O32 C45 175.2(4)
C34 C35 O32 Pr1 176.4(4)
C36 C35 O32 Pr1 -3.7(6)
O31 Pr1 O32 C35 3.0(3)
O11 Pr1 O32 C35 36.1(4)
O53 Pr1 O32 C35 149.2(4)
O52 Pr1 O32 C35 97.4(4)
O72 Pr1 O32 C35 -50.0(4)
O62 Pr1 O32 C35 -138.5(4)
O73 Pr1 O32 C35 -74.9(4)
O12 Pr1 O32 C35 118.1(4)
O63 Pr1 O32 C35 -141.4(4)
N51 Pr1 O32 C35 123.8(4)
N71 Pr1 O32 C35 -64.3(4)
O31 Pr1 O32 C45 -175.8(4)
O11 Pr1 O32 C45 -142.7(4)
O53 Pr1 O32 C45 -29.5(4)
O52 Pr1 O32 C45 -81.4(4)
O72 Pr1 O32 C45 131.2(4)
O62 Pr1 O32 C45 42.7(4)
O73 Pr1 O32 C45 106.3(4)
O12 Pr1 O32 C45 -60.6(5)
O63 Pr1 O32 C45 39.8(4)
N51 Pr1 O32 C45 -54.9(4)
N71 Pr1 O32 C45 116.9(4)
C43 C44 O33 Ni2 46.5(5)
O11 Ni2 O33 C44 166.7(4)
N11 Ni2 O33 C44 -102.0(4)
N31 Ni2 O33 C44 0.0(4)
O31 Ni2 O33 C44 87.3(4)
O13 Ni2 O33 C44 -88.7(9)
O31 Pr1 N51 O53 153.1(3)
O11 Pr1 N51 O53 -143.2(4)
O52 Pr1 N51 O53 177.6(6)
O72 Pr1 N51 O53 -92.8(5)
O62 Pr1 N51 O53 -17.7(4)
O32 Pr1 N51 O53 98.7(4)
O73 Pr1 N51 O53 53.6(6)
O12 Pr1 N51 O53 -83.6(4)
O63 Pr1 N51 O53 30.6(4)
N71 Pr1 N51 O53 -20.9(15)
O31 Pr1 N51 O52 -24.5(4)
O11 Pr1 N51 O52 39.2(4)
O53 Pr1 N51 O52 -177.6(6)
O72 Pr1 N51 O52 89.6(5)
O62 Pr1 N51 O52 164.6(3)
O32 Pr1 N51 O52 -78.9(4)
O73 Pr1 N51 O52 -124.0(5)
O12 Pr1 N51 O52 98.8(4)
O63 Pr1 N51 O52 -147.1(4)
N71 Pr1 N51 O52 161.4(12)
O31 Pr1 N51 O51 -103(11)
O11 Pr1 N51 O51 -39(11)
O53 Pr1 N51 O51 104(11)
O52 Pr1 N51 O51 -79(11)
O72 Pr1 N51 O51 11(11)
O62 Pr1 N51 O51 86(11)
O32 Pr1 N51 O51 -158(11)
O73 Pr1 N51 O51 157(11)
O12 Pr1 N51 O51 20(11)
O63 Pr1 N51 O51 134(11)
N71 Pr1 N51 O51 83(11)
O53 N51 O52 Pr1 -2.4(6)
O51 N51 O52 Pr1 177.1(6)
O31 Pr1 O52 N51 157.2(4)
O11 Pr1 O52 N51 -138.7(4)
O53 Pr1 O52 N51 1.3(3)
O72 Pr1 O52 N51 -132.5(4)
O62 Pr1 O52 N51 -18.9(4)
O32 Pr1 O52 N51 95.3(4)
O73 Pr1 O52 N51 114.3(5)
O12 Pr1 O52 N51 -76.7(4)
O63 Pr1 O52 N51 36.0(4)
N71 Pr1 O52 N51 -170.5(7)
O52 N51 O53 Pr1 2.4(6)
O51 N51 O53 Pr1 -177.1(6)
O31 Pr1 O53 N51 -35.3(4)
O11 Pr1 O53 N51 40.6(4)
O52 Pr1 O53 N51 -1.3(3)
O72 Pr1 O53 N51 130.4(4)
O62 Pr1 O53 N51 162.2(4)
O32 Pr1 O53 N51 -77.6(4)
O73 Pr1 O53 N51 -150.0(4)
O12 Pr1 O53 N51 90.5(4)
O63 Pr1 O53 N51 -146.9(4)
N71 Pr1 O53 N51 174.2(4)
O61 N61 O62 Pr1 -179.7(6)
O63 N61 O62 Pr1 1.9(6)
O31 Pr1 O62 N61 -85.2(4)
O11 Pr1 O62 N61 -178.9(3)
O53 Pr1 O62 N61 71.7(4)
O52 Pr1 O62 N61 87.8(4)
O72 Pr1 O62 N61 -126.6(4)
O32 Pr1 O62 N61 -4.6(4)
O73 Pr1 O62 N61 -73.9(4)
O12 Pr1 O62 N61 151.5(4)
O63 Pr1 O62 N61 -1.1(3)
N51 Pr1 O62 N61 79.4(4)
N71 Pr1 O62 N61 -101.1(4)
O61 N61 O63 Pr1 179.8(6)
O62 N61 O63 Pr1 -1.8(6)
O31 Pr1 O63 N61 141.2(4)
O11 Pr1 O63 N61 15.6(13)
O53 Pr1 O63 N61 -90.3(4)
O52 Pr1 O63 N61 -118.9(4)
O72 Pr1 O63 N61 54.1(4)
O62 Pr1 O63 N61 1.1(3)
O32 Pr1 O63 N61 177.7(4)
O73 Pr1 O63 N61 87.2(4)
O12 Pr1 O63 N61 -27.0(4)
N51 Pr1 O63 N61 -103.9(4)
N71 Pr1 O63 N61 68.9(4)
O31 Pr1 N71 O72 94.5(5)
O11 Pr1 N71 O72 31.1(5)
O53 Pr1 N71 O72 -107.1(5)
O52 Pr1 N71 O72 61.4(10)
O62 Pr1 N71 O72 -94.5(5)
O32 Pr1 N71 O72 151.0(5)
O73 Pr1 N71 O72 175.7(9)
O12 Pr1 N71 O72 -30.0(5)
O63 Pr1 N71 O72 -143.1(5)
N51 Pr1 N71 O72 -91.2(13)
O31 Pr1 N71 O71 148(3)
O11 Pr1 N71 O71 84(3)
O53 Pr1 N71 O71 -54(3)
O52 Pr1 N71 O71 114(3)
O72 Pr1 N71 O71 53(3)
O62 Pr1 N71 O71 -41(3)
O32 Pr1 N71 O71 -156(3)
O73 Pr1 N71 O71 -131(3)
O12 Pr1 N71 O71 23(3)
O63 Pr1 N71 O71 -90(3)
N51 Pr1 N71 O71 -38(4)
O31 Pr1 N71 O73 -81.3(5)
O11 Pr1 N71 O73 -144.6(5)
O53 Pr1 N71 O73 77.2(7)
O52 Pr1 N71 O73 -114.4(7)
O72 Pr1 N71 O73 -175.7(9)
O62 Pr1 N71 O73 89.7(5)
O32 Pr1 N71 O73 -24.8(5)
O12 Pr1 N71 O73 154.3(5)
O63 Pr1 N71 O73 41.2(5)
N51 Pr1 N71 O73 93.1(15)
O71 N71 O72 Pr1 -168.7(10)
O73 N71 O72 Pr1 4.2(9)
O31 Pr1 O72 N71 -80.9(5)
O11 Pr1 O72 N71 -146.9(5)
O53 Pr1 O72 N71 109.6(6)
O52 Pr1 O72 N71 -153.1(5)
O62 Pr1 O72 N71 77.1(5)
O32 Pr1 O72 N71 -35.3(5)
O73 Pr1 O72 N71 -2.4(5)
O12 Pr1 O72 N71 149.4(5)
O63 Pr1 O72 N71 37.9(5)
N51 Pr1 O72 N71 158.7(5)
O72 N71 O73 Pr1 -4.1(9)
O71 N71 O73 Pr1 167.7(12)
O31 Pr1 O73 N71 92.6(5)
O11 Pr1 O73 N71 38.8(6)
O53 Pr1 O73 N71 -130.6(5)
O52 Pr1 O73 N71 137.3(5)
O72 Pr1 O73 N71 2.3(5)
O62 Pr1 O73 N71 -80.9(5)
O32 Pr1 O73 N71 155.9(5)
O12 Pr1 O73 N71 -30.0(6)
O63 Pr1 O73 N71 -133.8(6)
N51 Pr1 O73 N71 -159.4(5)
